data_7056256
loop_
_publ_author_name
'Cheng, Meiling'
'Wang, Qinghua'
'Bao, Jinting'
'Wu, Yujuan'
'Sun, Lin'
'Yang, Bingxin'
'Liu, Qi'

_publ_section_title
;
 Synthesis and structural diversity of d10 metal coordination polymers
 constructed from new semi-rigid bis(3-methyl-1H-pyrazole-4-carboxylic
 acid)alkane ligands
;
_journal_name_full 'New J. Chem.'
_journal_paper_doi 10.1039/C7NJ00835J
_journal_year 2017
_chemical_formula_sum 'C11 H14 Cd N4 O6'
_chemical_formula_weight 410.66
_chemical_name_systematic
; 
 ? 
;
_space_group_IT_number 19
_symmetry_cell_setting orthorhombic
_symmetry_space_group_name_Hall 'P 2ac 2ab'
_symmetry_space_group_name_H-M 'P 21 21 21'
_atom_sites_solution_hydrogens geom
_atom_sites_solution_primary direct
_atom_sites_solution_secondary difmap
_audit_creation_method SHELXL-97
_audit_update_record
;
2017-02-24 deposited with the CCDC.
2017-05-10 downloaded from the CCDC.
;
_cell_angle_alpha 90.00
_cell_angle_beta 90.00
_cell_angle_gamma 90.00
_cell_formula_units_Z 4
_cell_length_a 10.0760(17)
_cell_length_b 10.2553(18)
_cell_length_c 13.237(2)
_cell_measurement_reflns_used 2688
_cell_measurement_temperature 296(2)
_cell_measurement_theta_max 26.00
_cell_measurement_theta_min 2.51
_cell_volume 1367.8(4)
_computing_cell_refinement 'Bruker APEX II'
_computing_data_collection 'Bruker APEX II'
_computing_data_reduction 'Bruker SAINT'
_computing_molecular_graphics 'Bruker SHELXTL'
_computing_publication_material 'Bruker SHELXTL'
_computing_structure_refinement 'SHELXL-97 (Sheldrick, 1997)'
_computing_structure_solution 'SHELXS-97 (Sheldrick, 1990)'
_diffrn_ambient_temperature 296(2)
_diffrn_measured_fraction_theta_full 0.999
_diffrn_measured_fraction_theta_max 0.999
_diffrn_measurement_device_type 'CCD area detector'
_diffrn_measurement_method 'phi and omega scans'
_diffrn_radiation_monochromator graphite
_diffrn_radiation_source 'fine-focus sealed tube'
_diffrn_radiation_type MoK\a
_diffrn_radiation_wavelength 0.71073
_diffrn_reflns_av_R_equivalents 0.0357
_diffrn_reflns_av_sigmaI/netI 0.0320
_diffrn_reflns_limit_h_max 12
_diffrn_reflns_limit_h_min -12
_diffrn_reflns_limit_k_max 7
_diffrn_reflns_limit_k_min -12
_diffrn_reflns_limit_l_max 16
_diffrn_reflns_limit_l_min -16
_diffrn_reflns_number 8131
_diffrn_reflns_theta_full 26.00
_diffrn_reflns_theta_max 26.00
_diffrn_reflns_theta_min 2.51
_exptl_absorpt_coefficient_mu 1.634
_exptl_absorpt_correction_T_max 0.7574
_exptl_absorpt_correction_T_min 0.6398
_exptl_absorpt_correction_type multi-scan
_exptl_absorpt_process_details SADABS
_exptl_crystal_colour colorless
_exptl_crystal_density_diffrn 1.994
_exptl_crystal_density_method 'not measured'
_exptl_crystal_description block
_exptl_crystal_F_000 816
_exptl_crystal_size_max 0.30
_exptl_crystal_size_mid 0.20
_exptl_crystal_size_min 0.18
_refine_diff_density_max 0.729
_refine_diff_density_min -0.653
_refine_diff_density_rms 0.076
_refine_ls_abs_structure_details 'Flack H D (1983), Acta Cryst. A39, 876-881'
_refine_ls_abs_structure_Flack -0.02(2)
_refine_ls_extinction_method none
_refine_ls_goodness_of_fit_ref 1.090
_refine_ls_hydrogen_treatment constr
_refine_ls_matrix_type full
_refine_ls_number_parameters 201
_refine_ls_number_reflns 2688
_refine_ls_number_restraints 4
_refine_ls_restrained_S_all 1.090
_refine_ls_R_factor_all 0.0269
_refine_ls_R_factor_gt 0.0211
_refine_ls_shift/su_max 0.001
_refine_ls_shift/su_mean 0.000
_refine_ls_structure_factor_coef Fsqd
_refine_ls_weighting_details 'calc w=1/[\s^2^(Fo^2^)+(0.0347P)^2^+0.1805P] where P=(Fo^2^+2Fc^2^)/3'
_refine_ls_weighting_scheme calc
_refine_ls_wR_factor_gt 0.0542
_refine_ls_wR_factor_ref 0.0556
_reflns_number_gt 2613
_reflns_number_total 2688
_reflns_threshold_expression >2sigma(I)
_cod_data_source_file c7nj00835j2.cif
_cod_data_source_block t
_cod_depositor_comments
;
The following automatic conversions were performed:

'_symmetry_cell_setting' value 'Orthorhombic' changed to
'orthorhombic' according to
/home/data/users/saulius/crontab/automatic-downloads/rss-feeds/RSC/lib/dictionaries/cif_core.dic
dictionary named 'cif_core.dic' version 2.4.2 from 2011-04-26.

'_exptl_absorpt_correction_type' value 'MULTI-SCAN' changed to
'multi-scan' according to
/home/data/users/saulius/crontab/automatic-downloads/rss-feeds/RSC/lib/dictionaries/cif_core.dic
dictionary named 'cif_core.dic' version 2.4.2 from 2011-04-26.

Automatic conversion script
Id: cif_fix_values 4973 2017-02-22 13:04:09Z antanas 
;
_cod_database_code 7056256

loop_
_symmetry_equiv_pos_as_xyz
'x, y, z'
'-x+1/2, -y, z+1/2'
'-x, y+1/2, -z+1/2'
'x+1/2, -y+1/2, -z'

loop_
_atom_site_label
_atom_site_type_symbol
_atom_site_fract_x
_atom_site_fract_y
_atom_site_fract_z
_atom_site_U_iso_or_equiv
_atom_site_adp_type
_atom_site_occupancy
_atom_site_symmetry_multiplicity
_atom_site_calc_flag
_atom_site_refinement_flags
Cd1 Cd 0.457080(18) 0.650518(16) 1.005343(13) 0.02486(7) Uani 1 1 d .
O1 O 0.6661(2) 0.2343(2) 0.62334(16) 0.0374(5) Uani 1 1 d .
O2 O 0.4834(2) 0.3424(2) 0.59139(15) 0.0380(5) Uani 1 1 d .
O3 O 0.6945(2) 0.14031(19) 1.26891(15) 0.0364(5) Uani 1 1 d .
O4 O 0.5731(2) 0.2828(2) 1.35833(14) 0.0307(5) Uani 1 1 d .
O5 O 0.2833(2) 0.5171(2) 1.04835(15) 0.0352(5) Uani 1 1 d D
H5D H 0.2182 0.5157 1.0112 0.053 Uiso 1 1 d RD
H5C H 0.2603 0.5483 1.1027 0.053 Uiso 1 1 d RD
O6 O 0.0900(2) 0.4850(2) 0.90772(18) 0.0456(6) Uani 1 1 d D
H6D H 0.1391 0.4493 0.8668 0.068 Uiso 1 1 d RD
H6C H 0.0848 0.5548 0.8777 0.068 Uiso 1 1 d RD
N1 N 0.5679(2) 0.5374(2) 0.86648(16) 0.0271(5) Uani 1 1 d .
N2 N 0.6805(2) 0.4684(2) 0.88246(16) 0.0231(5) Uani 1 1 d .
N3 N 0.7027(2) 0.4523(2) 1.06186(15) 0.0222(4) Uani 1 1 d .
N4 N 0.5914(2) 0.5117(2) 1.09622(17) 0.0262(5) Uani 1 1 d .
C1 C 0.8182(3) 0.2894(3) 0.8121(2) 0.0350(7) Uani 1 1 d .
H1A H 0.8919 0.3305 0.8453 0.052 Uiso 1 1 calc R
H1B H 0.8432 0.2659 0.7446 0.052 Uiso 1 1 calc R
H1C H 0.7932 0.2124 0.8488 0.052 Uiso 1 1 calc R
C2 C 0.7043(3) 0.3810(2) 0.80867(19) 0.0225(5) Uani 1 1 d .
C3 C 0.6005(3) 0.3947(2) 0.74008(19) 0.0246(5) Uani 1 1 d .
C4 C 0.5822(3) 0.3194(3) 0.6459(2) 0.0264(6) Uani 1 1 d .
C5 C 0.5196(3) 0.4915(3) 0.77973(19) 0.0268(6) Uani 1 1 d .
H5 H 0.4416 0.5206 0.7496 0.032 Uiso 1 1 calc R
C6 C 0.7611(3) 0.5017(3) 0.96981(19) 0.0251(6) Uani 1 1 d .
H6A H 0.8493 0.4652 0.9616 0.030 Uiso 1 1 calc R
H6B H 0.7696 0.5957 0.9744 0.030 Uiso 1 1 calc R
C7 C 0.8589(3) 0.2728(3) 1.0990(2) 0.0377(7) Uani 1 1 d .
H7A H 0.8385 0.2072 1.0497 0.057 Uiso 1 1 calc R
H7B H 0.8885 0.2318 1.1602 0.057 Uiso 1 1 calc R
H7C H 0.9277 0.3286 1.0735 0.057 Uiso 1 1 calc R
C8 C 0.7390(3) 0.3510(3) 1.11991(18) 0.0236(5) Uani 1 1 d .
C9 C 0.6468(3) 0.3442(3) 1.19714(18) 0.0232(5) Uani 1 1 d .
C10 C 0.6398(3) 0.2484(3) 1.2808(2) 0.0257(6) Uani 1 1 d .
C11 C 0.5581(3) 0.4453(3) 1.17876(18) 0.0270(6) Uani 1 1 d .
H11 H 0.4849 0.4641 1.2190 0.032 Uiso 1 1 calc R

loop_
_atom_site_aniso_label
_atom_site_aniso_U_11
_atom_site_aniso_U_22
_atom_site_aniso_U_33
_atom_site_aniso_U_23
_atom_site_aniso_U_13
_atom_site_aniso_U_12
Cd1 0.03779(12) 0.02267(11) 0.01414(10) 0.00096(8) -0.00168(9) 0.00576(7)
O1 0.0423(11) 0.0412(12) 0.0286(11) -0.0180(9) -0.0022(10) -0.0015(10)
O2 0.0541(13) 0.0381(11) 0.0218(9) -0.0054(9) -0.0098(9) 0.0065(11)
O3 0.0562(13) 0.0280(10) 0.0250(10) 0.0062(9) 0.0016(9) 0.0039(10)
O4 0.0446(12) 0.0309(10) 0.0166(9) 0.0032(8) 0.0023(9) -0.0063(10)
O5 0.0427(11) 0.0379(11) 0.0250(10) -0.0051(9) -0.0011(9) -0.0001(10)
O6 0.0525(14) 0.0478(13) 0.0365(12) -0.0069(11) -0.0050(10) 0.0032(11)
N1 0.0354(13) 0.0316(12) 0.0142(10) -0.0030(9) -0.0030(9) 0.0034(11)
N2 0.0299(11) 0.0256(11) 0.0137(10) -0.0007(9) 0.0001(9) 0.0005(10)
N3 0.0289(11) 0.0254(10) 0.0122(10) 0.0009(9) 0.0012(9) 0.0000(10)
N4 0.0352(12) 0.0284(11) 0.0148(10) 0.0041(9) 0.0034(9) 0.0037(10)
C1 0.0399(16) 0.0372(16) 0.0278(16) -0.0039(13) 0.0029(13) 0.0122(14)
C2 0.0278(12) 0.0246(13) 0.0152(12) -0.0004(9) 0.0046(10) -0.0016(11)
C3 0.0343(14) 0.0239(12) 0.0155(12) -0.0010(10) 0.0020(11) -0.0040(11)
C4 0.0384(16) 0.0253(13) 0.0156(12) -0.0019(10) 0.0039(11) -0.0105(12)
C5 0.0359(14) 0.0291(13) 0.0155(12) -0.0001(10) -0.0008(11) 0.0008(11)
C6 0.0329(13) 0.0295(12) 0.0129(12) 0.0004(10) -0.0007(10) -0.0050(11)
C7 0.0379(16) 0.0417(16) 0.0334(16) 0.0085(14) 0.0018(13) 0.0134(15)
C8 0.0307(13) 0.0244(12) 0.0157(11) -0.0011(11) -0.0028(10) -0.0021(12)
C9 0.0285(12) 0.0260(12) 0.0151(11) 0.0015(11) -0.0020(10) -0.0007(12)
C10 0.0323(13) 0.0281(13) 0.0168(12) 0.0032(10) -0.0041(11) -0.0073(12)
C11 0.0351(14) 0.0298(14) 0.0161(12) 0.0042(10) 0.0057(11) 0.0008(13)

loop_
_atom_type_symbol
_atom_type_description
_atom_type_scat_dispersion_real
_atom_type_scat_dispersion_imag
_atom_type_scat_source
C C 0.0033 0.0016 'International Tables Vol C Tables 4.2.6.8 and 6.1.1.4'
H H 0.0000 0.0000 'International Tables Vol C Tables 4.2.6.8 and 6.1.1.4'
N N 0.0061 0.0033 'International Tables Vol C Tables 4.2.6.8 and 6.1.1.4'
O O 0.0106 0.0060 'International Tables Vol C Tables 4.2.6.8 and 6.1.1.4'
Cd Cd -0.8075 1.2024 'International Tables Vol C Tables 4.2.6.8 and 6.1.1.4'

loop_
_geom_angle_atom_site_label_1
_geom_angle_atom_site_label_2
_geom_angle_atom_site_label_3
_geom_angle
_geom_angle_site_symmetry_1
_geom_angle_site_symmetry_3
O1 Cd1 O4 107.19(8) 3_656 3_657
O1 Cd1 O5 89.68(8) 3_656 .
O4 Cd1 O5 93.24(8) 3_657 .
O1 Cd1 N4 160.83(8) 3_656 .
O4 Cd1 N4 91.87(8) 3_657 .
O5 Cd1 N4 87.16(8) . .
O1 Cd1 O2 55.45(8) 3_656 3_656
O4 Cd1 O2 88.17(7) 3_657 3_656
O5 Cd1 O2 143.54(8) . 3_656
N4 Cd1 O2 129.24(8) . 3_656
O1 Cd1 N1 82.27(8) 3_656 .
O4 Cd1 N1 159.98(8) 3_657 .
O5 Cd1 N1 104.62(8) . .
N4 Cd1 N1 80.26(8) . .
O2 Cd1 N1 82.82(8) 3_656 .
O1 Cd1 C4 27.79(8) 3_656 3_656
O4 Cd1 C4 100.80(8) 3_657 3_656
O5 Cd1 C4 117.30(9) . 3_656
N4 Cd1 C4 151.33(9) . 3_656
O2 Cd1 C4 27.85(9) 3_656 3_656
N1 Cd1 C4 79.18(8) . 3_656
C4 O1 Cd1 94.21(17) . 3_646
C4 O2 Cd1 87.40(17) . 3_646
C10 O4 Cd1 122.87(18) . 3_647
Cd1 O5 H5D 118.2 . .
Cd1 O5 H5C 101.6 . .
H5D O5 H5C 107.9 . .
H6D O6 H6C 96.2 . .
C5 N1 N2 104.9(2) . .
C5 N1 Cd1 130.41(19) . .
N2 N1 Cd1 120.91(16) . .
C2 N2 N1 112.6(2) . .
C2 N2 C6 129.3(2) . .
N1 N2 C6 118.0(2) . .
C8 N3 N4 112.4(2) . .
C8 N3 C6 130.0(2) . .
N4 N3 C6 117.5(2) . .
C11 N4 N3 104.7(2) . .
C11 N4 Cd1 126.7(2) . .
N3 N4 Cd1 126.09(16) . .
C2 C1 H1A 109.5 . .
C2 C1 H1B 109.5 . .
H1A C1 H1B 109.5 . .
C2 C1 H1C 109.5 . .
H1A C1 H1C 109.5 . .
H1B C1 H1C 109.5 . .
N2 C2 C3 105.8(2) . .
N2 C2 C1 122.5(2) . .
C3 C2 C1 131.6(2) . .
C5 C3 C2 105.5(2) . .
C5 C3 C4 128.2(3) . .
C2 C3 C4 126.3(2) . .
O1 C4 O2 122.1(3) . .
O1 C4 C3 118.7(3) . .
O2 C4 C3 119.2(3) . .
O1 C4 Cd1 58.00(14) . 3_646
O2 C4 Cd1 64.76(15) . 3_646
C3 C4 Cd1 170.87(19) . 3_646
N1 C5 C3 111.3(2) . .
N1 C5 H5 124.3 . .
C3 C5 H5 124.3 . .
N3 C6 N2 111.2(2) . .
N3 C6 H6A 109.4 . .
N2 C6 H6A 109.4 . .
N3 C6 H6B 109.4 . .
N2 C6 H6B 109.4 . .
H6A C6 H6B 108.0 . .
C8 C7 H7A 109.5 . .
C8 C7 H7B 109.5 . .
H7A C7 H7B 109.5 . .
C8 C7 H7C 109.5 . .
H7A C7 H7C 109.5 . .
H7B C7 H7C 109.5 . .
N3 C8 C9 106.2(2) . .
N3 C8 C7 122.4(2) . .
C9 C8 C7 131.4(3) . .
C8 C9 C11 105.4(2) . .
C8 C9 C10 128.1(2) . .
C11 C9 C10 126.5(2) . .
O3 C10 O4 125.4(2) . .
O3 C10 C9 118.3(2) . .
O4 C10 C9 116.3(2) . .
N4 C11 C9 111.3(2) . .
N4 C11 H11 124.3 . .
C9 C11 H11 124.3 . .

loop_
_geom_bond_atom_site_label_1
_geom_bond_atom_site_label_2
_geom_bond_distance
_geom_bond_site_symmetry_2
Cd1 O1 2.276(2) 3_656
Cd1 O4 2.2777(19) 3_657
Cd1 O5 2.294(2) .
Cd1 N4 2.303(2) .
Cd1 O2 2.423(2) 3_656
Cd1 N1 2.444(2) .
Cd1 C4 2.676(3) 3_656
O1 C4 1.251(4) .
O1 Cd1 2.276(2) 3_646
O2 C4 1.251(4) .
O2 Cd1 2.423(2) 3_646
O3 C10 1.248(3) .
O4 C10 1.276(3) .
O4 Cd1 2.2777(19) 3_647
O5 H5D 0.8202 .
O5 H5C 0.8200 .
O6 H6D 0.8200 .
O6 H6C 0.8204 .
N1 C5 1.333(3) .
N1 N2 1.353(3) .
N2 C2 1.347(3) .
N2 C6 1.454(3) .
N3 C8 1.343(3) .
N3 N4 1.355(3) .
N3 C6 1.445(3) .
N4 C11 1.330(3) .
C1 C2 1.484(4) .
C1 H1A 0.9600 .
C1 H1B 0.9600 .
C1 H1C 0.9600 .
C2 C3 1.392(4) .
C3 C5 1.388(4) .
C3 C4 1.478(3) .
C4 Cd1 2.676(3) 3_646
C5 H5 0.9300 .
C6 H6A 0.9700 .
C6 H6B 0.9700 .
C7 C8 1.476(4) .
C7 H7A 0.9600 .
C7 H7B 0.9600 .
C7 H7C 0.9600 .
C8 C9 1.383(4) .
C9 C11 1.390(4) .
C9 C10 1.483(3) .
C11 H11 0.9300 .

loop_
_geom_hbond_atom_site_label_D
_geom_hbond_atom_site_label_H
_geom_hbond_atom_site_label_A
_geom_hbond_distance_DH
_geom_hbond_distance_HA
_geom_hbond_distance_DA
_geom_hbond_angle_DHA
_geom_hbond_site_symmetry_A
O5 H5C O3 0.82 2.00 2.738(3) 150.0 3_657
O5 H5D O6 0.82 1.91 2.714(3) 167.1 .
O6 H6C O4 0.82 2.32 2.967(3) 136.5 2_564
O6 H6D O3 0.82 2.09 2.868(3) 157.5 4_457
C1 H1B O1 0.96 2.42 2.986(4) 117.2 .
C6 H6A O6 0.97 2.54 3.419(4) 151.2 1_655
C6 H6B O4 0.97 2.53 3.139(3) 120.4 2_664
C11 H11 O3 0.93 2.56 3.311(4) 137.9 3_657
